data_4069347
loop_
_publ_author_name
'Weitershaus, Katharina'
'Wadepohl, Hubert'
'Gade, Lutz H.'

_publ_section_title
;
 Titanium Hydrazinediido Half-Sandwich Complexes: Highly Active Catalysts
 for the Hydrohydrazination of Terminal Alkynes at Ambient Temperature
;
_journal_issue 12
_journal_name_full Organometallics
_journal_page_first 3381
_journal_paper_doi 10.1021/om900155t
_journal_volume 28
_journal_year 2009
_chemical_formula_sum 'C34 H40 N4 Ti'
_chemical_formula_weight 552.60
_space_group_IT_number 14
_symmetry_cell_setting monoclinic
_symmetry_Int_Tables_number 14
_symmetry_space_group_name_Hall '-P 2yn'
_symmetry_space_group_name_H-M 'P 1 21/n 1'
_atom_sites_solution_hydrogens geom
_atom_sites_solution_primary direct
_atom_sites_solution_secondary difmap
_audit_block_code ga_kw20
_audit_creation_method SHELXL-97
_cell_angle_alpha 90.00
_cell_angle_beta 108.926(2)
_cell_angle_gamma 90.00
_cell_formula_units_Z 4
_cell_length_a 14.6088(15)
_cell_length_b 11.0619(11)
_cell_length_c 19.2644(19)
_cell_measurement_temperature 100(2)
_cell_volume 2944.8(5)
_computing_cell_refinement 'SAINT (Bruker AXS, 1997-2008)'
_computing_data_collection 'SMART (Bruker AXS, 1997-2003)'
_computing_data_reduction 'SAINT (Bruker AXS, 1997-2008)'
_computing_molecular_graphics 'PLATON (Spek, 1980-2008)'
_computing_publication_material 'SHELXL-97 (Sheldrick, 1997)'
_computing_structure_refinement 'SHELXL-97 (Sheldrick, 1997)'
_computing_structure_solution 'DIRDIF (Beurskens, 1999-2007)'
_diffrn_ambient_temperature 100(2)
_diffrn_measured_fraction_theta_full 1.000
_diffrn_measured_fraction_theta_max 1.000
_diffrn_measurement_device_type 'CCD area detector (Bruker AXS Smart 1000)'
_diffrn_measurement_method '\f- and \w-scans'
_diffrn_radiation_monochromator graphite
_diffrn_radiation_probe x-ray
_diffrn_radiation_type MoK\a
_diffrn_radiation_wavelength 0.71073
_diffrn_reflns_av_R_equivalents 0.0868
_diffrn_reflns_av_sigmaI/netI 0.0548
_diffrn_reflns_limit_h_max 19
_diffrn_reflns_limit_h_min -20
_diffrn_reflns_limit_k_max 15
_diffrn_reflns_limit_k_min 0
_diffrn_reflns_limit_l_max 26
_diffrn_reflns_limit_l_min 0
_diffrn_reflns_number 68100
_diffrn_reflns_theta_full 29.57
_diffrn_reflns_theta_max 29.57
_diffrn_reflns_theta_min 2.12
_diffrn_source 'fine-focus sealed tube'
_exptl_absorpt_coefficient_mu 0.320
_exptl_absorpt_correction_T_max 0.7464
_exptl_absorpt_correction_T_min 0.6908
_exptl_absorpt_correction_type multi-scan
_exptl_absorpt_process_details
;
multi-scan from symmetry-related measurements (Blessing 1995)
SADABS (Sheldrick & Bruker AXS, 2004-2008)
;
_exptl_crystal_colour yellow
_exptl_crystal_density_diffrn 1.246
_exptl_crystal_density_method 'not measured'
_exptl_crystal_description irregular
_exptl_crystal_F_000 1176
_exptl_crystal_size_max 0.20
_exptl_crystal_size_mid 0.11
_exptl_crystal_size_min 0.07
_refine_diff_density_max 0.491
_refine_diff_density_min -0.467
_refine_diff_density_rms 0.086
_refine_ls_abs_structure_details 'Flack H D (1983), Acta Cryst. A39, 876-881'
_refine_ls_extinction_method none
_refine_ls_goodness_of_fit_ref 1.114
_refine_ls_hydrogen_treatment constr
_refine_ls_matrix_type full
_refine_ls_number_parameters 359
_refine_ls_number_reflns 8261
_refine_ls_number_restraints 0
_refine_ls_restrained_S_all 1.114
_refine_ls_R_factor_all 0.1082
_refine_ls_R_factor_gt 0.0472
_refine_ls_shift/su_max 0.000
_refine_ls_shift/su_mean 0.000
_refine_ls_structure_factor_coef Fsqd
_refine_ls_weighting_details 'calc w=1/[\s^2^(Fo^2^)+(0.0376P)^2^+4.5312P] where P=(Fo^2^+2Fc^2^)/3'
_refine_ls_weighting_scheme calc
_refine_ls_wR_factor_gt 0.1011
_refine_ls_wR_factor_ref 0.1403
_reflns_number_gt 5223
_reflns_number_total 8261
_reflns_threshold_expression >2sigma(I)
_cod_data_source_file om900155t_si_001.cif
_cod_data_source_block complex_1c
_cod_original_sg_symbol_H-M 'P 21/n'
_cod_database_code 4069347
_audit_block_refno 776

loop_
_symmetry_equiv_pos_as_xyz
'x, y, z'
'-x+1/2, y+1/2, -z+1/2'
'-x, -y, -z'
'x-1/2, -y-1/2, z-1/2'

loop_
_atom_site_label
_atom_site_type_symbol
_atom_site_fract_x
_atom_site_fract_y
_atom_site_fract_z
_atom_site_U_iso_or_equiv
_atom_site_adp_type
_atom_site_occupancy
_atom_site_symmetry_multiplicity
_atom_site_calc_flag
_atom_site_refinement_flags
C1 C 0.44045(18) 0.7375(2) 0.02685(13) 0.0186(5) Uani 1 1 d .
H1A H 0.5026 0.7356 0.0677 0.022 Uiso 1 1 calc R
H1B H 0.4033 0.8094 0.0327 0.022 Uiso 1 1 calc R
C2 C 0.4585(2) 0.7410(2) -0.04753(14) 0.0246(5) Uani 1 1 d .
H2A H 0.4234 0.8096 -0.0775 0.030 Uiso 1 1 calc R
H2B H 0.5284 0.7501 -0.0402 0.030 Uiso 1 1 calc R
C3 C 0.42087(17) 0.6206(2) -0.08537(13) 0.0168(5) Uani 1 1 d .
H3A H 0.3729 0.6338 -0.1346 0.020 Uiso 1 1 calc R
H3B H 0.4745 0.5703 -0.0903 0.020 Uiso 1 1 calc R
C4 C 0.37465(16) 0.5631(2) -0.03401(13) 0.0154(4) Uani 1 1 d .
C5 C 0.30878(16) 0.3661(2) -0.08808(12) 0.0152(4) Uani 1 1 d .
C6 C 0.27767(17) 0.2567(2) -0.06660(13) 0.0171(5) Uani 1 1 d .
H6 H 0.2689 0.2521 -0.0199 0.021 Uiso 1 1 calc R
C7 C 0.25933(17) 0.1549(2) -0.11086(13) 0.0182(5) Uani 1 1 d .
C8 C 0.27139(18) 0.1625(2) -0.17990(13) 0.0187(5) Uani 1 1 d .
H8 H 0.2588 0.0936 -0.2111 0.022 Uiso 1 1 calc R
C9 C 0.30157(17) 0.2698(2) -0.20339(13) 0.0180(5) Uani 1 1 d .
C10 C 0.32038(17) 0.3713(2) -0.15765(13) 0.0170(5) Uani 1 1 d .
H10 H 0.3412 0.4444 -0.1737 0.020 Uiso 1 1 calc R
C11 C 0.2282(2) 0.0384(2) -0.08461(15) 0.0267(6) Uani 1 1 d .
H11A H 0.2175 0.0522 -0.0376 0.040 Uiso 1 1 calc R
H11B H 0.2788 -0.0227 -0.0784 0.040 Uiso 1 1 calc R
H11C H 0.1681 0.0101 -0.1208 0.040 Uiso 1 1 calc R
C12 C 0.3124(2) 0.2777(3) -0.27861(14) 0.0281(6) Uani 1 1 d .
H12A H 0.3247 0.1969 -0.2945 0.042 Uiso 1 1 calc R
H12B H 0.3666 0.3312 -0.2767 0.042 Uiso 1 1 calc R
H12C H 0.2527 0.3102 -0.3135 0.042 Uiso 1 1 calc R
C13 C 0.44572(17) 0.2260(2) 0.19023(12) 0.0163(5) Uani 1 1 d .
C14 C 0.37429(19) 0.1540(2) 0.14265(13) 0.0211(5) Uani 1 1 d .
H14 H 0.3135 0.1880 0.1154 0.025 Uiso 1 1 calc R
C15 C 0.3925(2) 0.0325(2) 0.13531(15) 0.0280(6) Uani 1 1 d .
H15 H 0.3439 -0.0166 0.1028 0.034 Uiso 1 1 calc R
C16 C 0.4809(2) -0.0182(2) 0.17499(15) 0.0295(6) Uani 1 1 d .
H16 H 0.4929 -0.1016 0.1696 0.035 Uiso 1 1 calc R
C17 C 0.5513(2) 0.0534(2) 0.22236(14) 0.0241(5) Uani 1 1 d .
H17 H 0.6118 0.0188 0.2498 0.029 Uiso 1 1 calc R
C18 C 0.53469(18) 0.1753(2) 0.23026(13) 0.0195(5) Uani 1 1 d .
H18 H 0.5836 0.2240 0.2627 0.023 Uiso 1 1 calc R
C19 C 0.44915(16) 0.4106(2) 0.26370(13) 0.0164(5) Uani 1 1 d .
C20 C 0.45373(18) 0.5369(2) 0.26665(14) 0.0195(5) Uani 1 1 d .
H20 H 0.4509 0.5820 0.2240 0.023 Uiso 1 1 calc R
C21 C 0.46238(19) 0.5964(2) 0.33208(14) 0.0225(5) Uani 1 1 d .
H21 H 0.4649 0.6822 0.3337 0.027 Uiso 1 1 calc R
C22 C 0.46733(19) 0.5324(2) 0.39494(14) 0.0243(5) Uani 1 1 d .
H22 H 0.4713 0.5736 0.4391 0.029 Uiso 1 1 calc R
C23 C 0.46645(19) 0.4072(2) 0.39245(13) 0.0228(5) Uani 1 1 d .
H23 H 0.4717 0.3627 0.4358 0.027 Uiso 1 1 calc R
C24 C 0.45798(18) 0.3455(2) 0.32797(13) 0.0191(5) Uani 1 1 d .
H24 H 0.4582 0.2597 0.3274 0.023 Uiso 1 1 calc R
C25 C 0.13581(17) 0.5330(2) -0.00537(13) 0.0169(5) Uani 1 1 d .
C26 C 0.17484(17) 0.6445(2) 0.02577(13) 0.0165(4) Uani 1 1 d .
C27 C 0.20713(16) 0.6317(2) 0.10382(13) 0.0160(4) Uani 1 1 d .
C28 C 0.18495(16) 0.5118(2) 0.12059(12) 0.0156(4) Uani 1 1 d .
C29 C 0.14330(17) 0.4502(2) 0.05288(13) 0.0165(4) Uani 1 1 d .
C30 C 0.09089(18) 0.5058(3) -0.08585(13) 0.0243(5) Uani 1 1 d .
H30A H 0.1091 0.5689 -0.1146 0.036 Uiso 1 1 calc R
H30B H 0.0203 0.5036 -0.0985 0.036 Uiso 1 1 calc R
H30C H 0.1140 0.4273 -0.0968 0.036 Uiso 1 1 calc R
C31 C 0.18125(19) 0.7579(2) -0.01520(15) 0.0238(5) Uani 1 1 d .
H31A H 0.2074 0.7387 -0.0548 0.036 Uiso 1 1 calc R
H31B H 0.2240 0.8159 0.0185 0.036 Uiso 1 1 calc R
H31C H 0.1166 0.7933 -0.0361 0.036 Uiso 1 1 calc R
C32 C 0.25783(19) 0.7277(2) 0.15831(15) 0.0243(5) Uani 1 1 d .
H32A H 0.3207 0.7458 0.1527 0.036 Uiso 1 1 calc R
H32B H 0.2675 0.6987 0.2082 0.036 Uiso 1 1 calc R
H32C H 0.2182 0.8012 0.1494 0.036 Uiso 1 1 calc R
C33 C 0.19752(19) 0.4601(3) 0.19543(14) 0.0249(5) Uani 1 1 d .
H33A H 0.1360 0.4647 0.2054 0.037 Uiso 1 1 calc R
H33B H 0.2468 0.5065 0.2326 0.037 Uiso 1 1 calc R
H33C H 0.2179 0.3755 0.1970 0.037 Uiso 1 1 calc R
C34 C 0.10549(19) 0.3225(2) 0.04403(16) 0.0252(6) Uani 1 1 d .
H34A H 0.0361 0.3233 0.0373 0.038 Uiso 1 1 calc R
H34B H 0.1396 0.2757 0.0880 0.038 Uiso 1 1 calc R
H34C H 0.1162 0.2856 0.0011 0.038 Uiso 1 1 calc R
N1 N 0.38534(14) 0.62726(18) 0.02612(11) 0.0167(4) Uani 1 1 d .
N2 N 0.32553(15) 0.45921(17) -0.03683(10) 0.0155(4) Uani 1 1 d .
N3 N 0.38140(14) 0.41364(17) 0.13313(10) 0.0153(4) Uani 1 1 d .
N4 N 0.42969(15) 0.35179(18) 0.19564(11) 0.0174(4) Uani 1 1 d .
Ti Ti 0.30398(3) 0.50027(4) 0.06347(2) 0.01221(9) Uani 1 1 d .

loop_
_atom_site_aniso_label
_atom_site_aniso_U_11
_atom_site_aniso_U_22
_atom_site_aniso_U_33
_atom_site_aniso_U_23
_atom_site_aniso_U_13
_atom_site_aniso_U_12
C1 0.0176(11) 0.0184(11) 0.0212(12) -0.0008(9) 0.0080(9) -0.0037(9)
C2 0.0309(14) 0.0239(13) 0.0203(12) 0.0008(10) 0.0101(11) -0.0087(11)
C3 0.0186(11) 0.0175(11) 0.0163(11) 0.0010(9) 0.0085(9) -0.0008(9)
C4 0.0143(11) 0.0165(11) 0.0156(11) 0.0008(9) 0.0051(9) 0.0015(8)
C5 0.0163(11) 0.0157(11) 0.0140(10) -0.0005(8) 0.0055(9) 0.0025(8)
C6 0.0201(12) 0.0174(11) 0.0154(11) -0.0006(9) 0.0082(9) 0.0007(9)
C7 0.0184(11) 0.0160(11) 0.0205(12) -0.0008(9) 0.0067(9) -0.0001(9)
C8 0.0218(12) 0.0161(11) 0.0178(11) -0.0048(9) 0.0058(9) 0.0019(9)
C9 0.0185(12) 0.0211(12) 0.0139(11) -0.0013(9) 0.0046(9) 0.0018(9)
C10 0.0200(12) 0.0168(11) 0.0152(11) 0.0017(9) 0.0068(9) 0.0009(9)
C11 0.0377(16) 0.0174(12) 0.0281(14) -0.0017(10) 0.0149(12) -0.0046(11)
C12 0.0436(17) 0.0271(14) 0.0171(12) -0.0040(10) 0.0146(12) -0.0051(12)
C13 0.0217(12) 0.0160(11) 0.0136(10) 0.0014(9) 0.0089(9) 0.0022(9)
C14 0.0248(13) 0.0192(12) 0.0167(11) 0.0011(9) 0.0032(10) 0.0001(10)
C15 0.0381(16) 0.0201(12) 0.0218(13) -0.0034(10) 0.0044(11) -0.0056(11)
C16 0.0452(17) 0.0199(13) 0.0233(13) -0.0012(10) 0.0107(12) 0.0062(11)
C17 0.0276(14) 0.0251(13) 0.0192(12) 0.0013(10) 0.0071(10) 0.0105(11)
C18 0.0222(12) 0.0196(12) 0.0162(11) -0.0007(9) 0.0054(9) 0.0023(9)
C19 0.0127(11) 0.0213(12) 0.0142(11) -0.0013(9) 0.0031(8) 0.0012(9)
C20 0.0186(12) 0.0193(11) 0.0185(12) 0.0007(9) 0.0029(9) 0.0005(9)
C21 0.0240(13) 0.0170(12) 0.0234(13) -0.0053(10) 0.0033(10) -0.0008(10)
C22 0.0258(13) 0.0282(13) 0.0165(12) -0.0074(10) 0.0033(10) 0.0013(10)
C23 0.0253(13) 0.0286(14) 0.0135(11) -0.0004(10) 0.0048(10) 0.0016(10)
C24 0.0217(12) 0.0178(11) 0.0168(11) -0.0004(9) 0.0049(9) 0.0015(9)
C25 0.0139(11) 0.0213(11) 0.0154(11) -0.0015(9) 0.0047(9) 0.0004(8)
C26 0.0150(11) 0.0181(11) 0.0161(11) 0.0023(9) 0.0045(9) 0.0022(9)
C27 0.0132(11) 0.0177(11) 0.0166(11) -0.0009(9) 0.0042(9) 0.0017(8)
C28 0.0120(10) 0.0221(12) 0.0139(10) 0.0014(9) 0.0060(8) 0.0013(9)
C29 0.0148(11) 0.0165(11) 0.0190(11) 0.0010(9) 0.0068(9) -0.0006(9)
C30 0.0217(12) 0.0353(14) 0.0125(10) -0.0050(11) 0.0010(9) 0.0013(11)
C31 0.0219(13) 0.0223(13) 0.0266(13) 0.0085(10) 0.0071(10) 0.0045(10)
C32 0.0220(13) 0.0225(13) 0.0252(13) -0.0084(10) 0.0033(10) 0.0013(10)
C33 0.0221(13) 0.0374(15) 0.0178(12) 0.0066(11) 0.0099(10) 0.0014(11)
C34 0.0217(13) 0.0170(12) 0.0382(15) -0.0011(11) 0.0117(11) -0.0031(10)
N1 0.0195(10) 0.0149(9) 0.0174(10) -0.0011(8) 0.0084(8) -0.0029(7)
N2 0.0218(10) 0.0137(9) 0.0133(9) -0.0017(7) 0.0087(8) -0.0025(8)
N3 0.0166(10) 0.0156(9) 0.0143(9) 0.0014(7) 0.0057(8) 0.0017(7)
N4 0.0223(10) 0.0153(9) 0.0129(9) 0.0002(7) 0.0036(8) 0.0026(8)
Ti 0.01433(18) 0.01237(17) 0.01081(17) -0.00012(15) 0.00529(13) -0.00003(15)

loop_
_atom_type_symbol
_atom_type_description
_atom_type_scat_dispersion_real
_atom_type_scat_dispersion_imag
_atom_type_scat_source
C C 0.0033 0.0016 'International Tables Vol C Tables 4.2.6.8 and 6.1.1.4'
H H 0.0000 0.0000 'International Tables Vol C Tables 4.2.6.8 and 6.1.1.4'
N N 0.0061 0.0033 'International Tables Vol C Tables 4.2.6.8 and 6.1.1.4'
Ti Ti 0.2776 0.4457 'International Tables Vol C Tables 4.2.6.8 and 6.1.1.4'

loop_
_geom_angle_atom_site_label_1
_geom_angle_atom_site_label_2
_geom_angle_atom_site_label_3
_geom_angle
N1 C1 C2 105.83(19)
N1 C1 H1A 110.6
C2 C1 H1A 110.6
N1 C1 H1B 110.6
C2 C1 H1B 110.6
H1A C1 H1B 108.7
C3 C2 C1 106.12(19)
C3 C2 H2A 110.5
C1 C2 H2A 110.5
C3 C2 H2B 110.5
C1 C2 H2B 110.5
H2A C2 H2B 108.7
C4 C3 C2 102.86(19)
C4 C3 H3A 111.2
C2 C3 H3A 111.2
C4 C3 H3B 111.2
C2 C3 H3B 111.2
H3A C3 H3B 109.1
N1 C4 N2 113.8(2)
N1 C4 C3 113.4(2)
N2 C4 C3 132.8(2)
N2 C5 C6 115.4(2)
N2 C5 C10 126.7(2)
C6 C5 C10 117.9(2)
C7 C6 C5 122.5(2)
C7 C6 H6 118.8
C5 C6 H6 118.8
C6 C7 C8 118.6(2)
C6 C7 C11 120.5(2)
C8 C7 C11 120.9(2)
C9 C8 C7 120.7(2)
C9 C8 H8 119.7
C7 C8 H8 119.7
C8 C9 C10 119.9(2)
C8 C9 C12 120.3(2)
C10 C9 C12 119.8(2)
C9 C10 C5 120.5(2)
C9 C10 H10 119.7
C5 C10 H10 119.7
C7 C11 H11A 109.5
C7 C11 H11B 109.5
H11A C11 H11B 109.5
C7 C11 H11C 109.5
H11A C11 H11C 109.5
H11B C11 H11C 109.5
C9 C12 H12A 109.5
C9 C12 H12B 109.5
H12A C12 H12B 109.5
C9 C12 H12C 109.5
H12A C12 H12C 109.5
H12B C12 H12C 109.5
C14 C13 C18 119.9(2)
C14 C13 N4 120.1(2)
C18 C13 N4 119.9(2)
C15 C14 C13 119.6(2)
C15 C14 H14 120.2
C13 C14 H14 120.2
C14 C15 C16 120.7(3)
C14 C15 H15 119.6
C16 C15 H15 119.6
C17 C16 C15 119.5(2)
C17 C16 H16 120.3
C15 C16 H16 120.3
C16 C17 C18 120.7(2)
C16 C17 H17 119.7
C18 C17 H17 119.7
C17 C18 C13 119.7(2)
C17 C18 H18 120.2
C13 C18 H18 120.2
C20 C19 C24 119.2(2)
C20 C19 N4 119.5(2)
C24 C19 N4 121.2(2)
C21 C20 C19 119.9(2)
C21 C20 H20 120.1
C19 C20 H20 120.1
C22 C21 C20 121.0(2)
C22 C21 H21 119.5
C20 C21 H21 119.5
C21 C22 C23 118.9(2)
C21 C22 H22 120.5
C23 C22 H22 120.5
C22 C23 C24 121.3(2)
C22 C23 H23 119.3
C24 C23 H23 119.3
C23 C24 C19 119.7(2)
C23 C24 H24 120.2
C19 C24 H24 120.2
C26 C25 C29 108.1(2)
C26 C25 C30 126.5(2)
C29 C25 C30 125.4(2)
C26 C25 Ti 72.40(13)
C29 C25 Ti 70.49(13)
C30 C25 Ti 124.25(16)
C25 C26 C27 108.1(2)
C25 C26 C31 126.4(2)
C27 C26 C31 125.5(2)
C25 C26 Ti 73.53(13)
C27 C26 Ti 69.91(13)
C31 C26 Ti 122.58(16)
C28 C27 C26 108.0(2)
C28 C27 C32 126.4(2)
C26 C27 C32 125.6(2)
C28 C27 Ti 72.71(13)
C26 C27 Ti 74.92(13)
C32 C27 Ti 117.21(16)
C29 C28 C27 107.37(19)
C29 C28 C33 125.4(2)
C27 C28 C33 127.1(2)
C29 C28 Ti 72.85(13)
C27 C28 Ti 71.74(12)
C33 C28 Ti 123.39(16)
C28 C29 C25 108.4(2)
C28 C29 C34 125.8(2)
C25 C29 C34 125.6(2)
C28 C29 Ti 71.93(13)
C25 C29 Ti 74.75(13)
C34 C29 Ti 123.29(16)
C25 C30 H30A 109.5
C25 C30 H30B 109.5
H30A C30 H30B 109.5
C25 C30 H30C 109.5
H30A C30 H30C 109.5
H30B C30 H30C 109.5
C26 C31 H31A 109.5
C26 C31 H31B 109.5
H31A C31 H31B 109.5
C26 C31 H31C 109.5
H31A C31 H31C 109.5
H31B C31 H31C 109.5
C27 C32 H32A 109.5
C27 C32 H32B 109.5
H32A C32 H32B 109.5
C27 C32 H32C 109.5
H32A C32 H32C 109.5
H32B C32 H32C 109.5
C28 C33 H33A 109.5
C28 C33 H33B 109.5
H33A C33 H33B 109.5
C28 C33 H33C 109.5
H33A C33 H33C 109.5
H33B C33 H33C 109.5
C29 C34 H34A 109.5
C29 C34 H34B 109.5
H34A C34 H34B 109.5
C29 C34 H34C 109.5
H34A C34 H34C 109.5
H34B C34 H34C 109.5
C4 N1 C1 111.39(19)
C4 N1 Ti 91.24(14)
C1 N1 Ti 157.34(16)
C4 N2 C5 128.95(19)
C4 N2 Ti 90.87(14)
C5 N2 Ti 140.00(15)
N4 N3 Ti 168.21(17)
N3 N4 C19 118.72(19)
N3 N4 C13 118.45(19)
C19 N4 C13 122.19(19)
N3 Ti N2 109.66(9)
N3 Ti N1 109.45(9)
N2 Ti N1 64.06(7)
N3 Ti C27 113.59(9)
N2 Ti C27 136.73(8)
N1 Ti C27 99.70(8)
N3 Ti C28 93.65(9)
N2 Ti C28 142.86(8)
N1 Ti C28 135.17(8)
C27 Ti C28 35.55(8)
N3 Ti C29 108.56(9)
N2 Ti C29 108.13(8)
N1 Ti C29 141.46(8)
C27 Ti C29 58.65(8)
C28 Ti C29 35.22(8)
N3 Ti C26 148.57(9)
N2 Ti C26 101.70(8)
N1 Ti C26 85.91(8)
C27 Ti C26 35.17(8)
C28 Ti C26 58.33(8)
C29 Ti C26 57.70(8)
N3 Ti C25 143.16(9)
N2 Ti C25 87.51(8)
N1 Ti C25 107.36(8)
C27 Ti C25 57.95(8)
C28 Ti C25 58.08(8)
C29 Ti C25 34.76(8)
C26 Ti C25 34.07(8)

loop_
_geom_bond_atom_site_label_1
_geom_bond_atom_site_label_2
_geom_bond_distance
C1 N1 1.459(3)
C1 C2 1.539(3)
C1 H1A 0.9900
C1 H1B 0.9900
C2 C3 1.532(3)
C2 H2A 0.9900
C2 H2B 0.9900
C3 C4 1.508(3)
C3 H3A 0.9900
C3 H3B 0.9900
C4 N1 1.324(3)
C4 N2 1.346(3)
C5 N2 1.393(3)
C5 C6 1.402(3)
C5 C10 1.405(3)
C6 C7 1.385(3)
C6 H6 0.9500
C7 C8 1.399(3)
C7 C11 1.507(3)
C8 C9 1.392(3)
C8 H8 0.9500
C9 C10 1.399(3)
C9 C12 1.510(3)
C10 H10 0.9500
C11 H11A 0.9800
C11 H11B 0.9800
C11 H11C 0.9800
C12 H12A 0.9800
C12 H12B 0.9800
C12 H12C 0.9800
C13 C14 1.394(3)
C13 C18 1.396(3)
C13 N4 1.421(3)
C14 C15 1.386(4)
C14 H14 0.9500
C15 C16 1.388(4)
C15 H15 0.9500
C16 C17 1.382(4)
C16 H16 0.9500
C17 C18 1.387(3)
C17 H17 0.9500
C18 H18 0.9500
C19 C20 1.399(3)
C19 C24 1.401(3)
C19 N4 1.407(3)
C20 C21 1.391(3)
C20 H20 0.9500
C21 C22 1.384(4)
C21 H21 0.9500
C22 C23 1.386(4)
C22 H22 0.9500
C23 C24 1.387(3)
C23 H23 0.9500
C24 H24 0.9500
C25 C26 1.408(3)
C25 C29 1.425(3)
C25 C30 1.505(3)
C25 Ti 2.411(2)
C26 C27 1.430(3)
C26 C31 1.502(3)
C26 Ti 2.396(2)
C27 C28 1.427(3)
C27 C32 1.509(3)
C27 Ti 2.331(2)
C28 C29 1.421(3)
C28 C33 1.506(3)
C28 Ti 2.343(2)
C29 C34 1.506(3)
C29 Ti 2.355(2)
C30 H30A 0.9800
C30 H30B 0.9800
C30 H30C 0.9800
C31 H31A 0.9800
C31 H31B 0.9800
C31 H31C 0.9800
C32 H32A 0.9800
C32 H32B 0.9800
C32 H32C 0.9800
C33 H33A 0.9800
C33 H33B 0.9800
C33 H33C 0.9800
C34 H34A 0.9800
C34 H34B 0.9800
C34 H34C 0.9800
N1 Ti 2.112(2)
N2 Ti 2.1056(19)
N3 N4 1.366(3)
N3 Ti 1.736(2)

loop_
_geom_torsion_atom_site_label_1
_geom_torsion_atom_site_label_2
_geom_torsion_atom_site_label_3
_geom_torsion_atom_site_label_4
_geom_torsion
N1 C1 C2 C3 -6.3(3)
C1 C2 C3 C4 5.8(3)
C2 C3 C4 N1 -3.6(3)
C2 C3 C4 N2 177.1(3)
N2 C5 C6 C7 -179.0(2)
C10 C5 C6 C7 0.7(4)
C5 C6 C7 C8 -0.7(4)
C5 C6 C7 C11 178.6(2)
C6 C7 C8 C9 0.3(4)
C11 C7 C8 C9 -179.0(2)
C7 C8 C9 C10 0.2(4)
C7 C8 C9 C12 -178.7(2)
C8 C9 C10 C5 -0.2(4)
C12 C9 C10 C5 178.7(2)
N2 C5 C10 C9 179.4(2)
C6 C5 C10 C9 -0.2(3)
C18 C13 C14 C15 -0.2(4)
N4 C13 C14 C15 177.0(2)
C13 C14 C15 C16 0.2(4)
C14 C15 C16 C17 0.1(4)
C15 C16 C17 C18 -0.3(4)
C16 C17 C18 C13 0.3(4)
C14 C13 C18 C17 0.0(4)
N4 C13 C18 C17 -177.3(2)
C24 C19 C20 C21 -3.0(4)
N4 C19 C20 C21 173.0(2)
C19 C20 C21 C22 0.5(4)
C20 C21 C22 C23 1.9(4)
C21 C22 C23 C24 -1.8(4)
C22 C23 C24 C19 -0.6(4)
C20 C19 C24 C23 3.1(4)
N4 C19 C24 C23 -172.9(2)
C29 C25 C26 C27 0.1(3)
C30 C25 C26 C27 178.3(2)
Ti C25 C26 C27 -61.72(16)
C29 C25 C26 C31 -179.5(2)
C30 C25 C26 C31 -1.3(4)
Ti C25 C26 C31 118.7(2)
C29 C25 C26 Ti 61.83(16)
C30 C25 C26 Ti -120.0(2)
C25 C26 C27 C28 -1.7(3)
C31 C26 C27 C28 177.9(2)
Ti C26 C27 C28 -65.74(15)
C25 C26 C27 C32 177.0(2)
C31 C26 C27 C32 -3.4(4)
Ti C26 C27 C32 112.9(2)
C25 C26 C27 Ti 64.06(16)
C31 C26 C27 Ti -116.3(2)
C26 C27 C28 C29 2.6(2)
C32 C27 C28 C29 -176.1(2)
Ti C27 C28 C29 -64.62(15)
C26 C27 C28 C33 -174.3(2)
C32 C27 C28 C33 7.1(4)
Ti C27 C28 C33 118.5(2)
C26 C27 C28 Ti 67.21(16)
C32 C27 C28 Ti -111.4(2)
C27 C28 C29 C25 -2.5(3)
C33 C28 C29 C25 174.4(2)
Ti C28 C29 C25 -66.42(16)
C27 C28 C29 C34 -177.6(2)
C33 C28 C29 C34 -0.7(4)
Ti C28 C29 C34 118.5(2)
C27 C28 C29 Ti 63.89(15)
C33 C28 C29 Ti -119.2(2)
C26 C25 C29 C28 1.5(3)
C30 C25 C29 C28 -176.7(2)
Ti C25 C29 C28 64.57(16)
C26 C25 C29 C34 176.6(2)
C30 C25 C29 C34 -1.6(4)
Ti C25 C29 C34 -120.3(2)
C26 C25 C29 Ti -63.06(16)
C30 C25 C29 Ti 118.7(2)
N2 C4 N1 C1 179.0(2)
C3 C4 N1 C1 -0.5(3)
N2 C4 N1 Ti -2.3(2)
C3 C4 N1 Ti 178.29(17)
C2 C1 N1 C4 4.3(3)
C2 C1 N1 Ti -172.5(4)
N1 C4 N2 C5 -173.7(2)
C3 C4 N2 C5 5.6(4)
N1 C4 N2 Ti 2.3(2)
C3 C4 N2 Ti -178.4(2)
C6 C5 N2 C4 163.9(2)
C10 C5 N2 C4 -15.7(4)
C6 C5 N2 Ti -9.8(4)
C10 C5 N2 Ti 170.58(19)
Ti N3 N4 C19 -47.4(9)
Ti N3 N4 C13 123.6(8)
C20 C19 N4 N3 -24.2(3)
C24 C19 N4 N3 151.7(2)
C20 C19 N4 C13 165.2(2)
C24 C19 N4 C13 -18.9(3)
C14 C13 N4 N3 -38.5(3)
C18 C13 N4 N3 138.7(2)
C14 C13 N4 C19 132.1(2)
C18 C13 N4 C19 -50.6(3)
N4 N3 Ti N2 -162.6(8)
N4 N3 Ti N1 128.9(8)
N4 N3 Ti C27 18.4(9)
N4 N3 Ti C28 -12.0(8)
N4 N3 Ti C29 -44.7(8)
N4 N3 Ti C26 13.2(9)
N4 N3 Ti C25 -49.0(9)
C4 N2 Ti N3 -104.12(15)
C5 N2 Ti N3 71.0(3)
C4 N2 Ti N1 -1.44(13)
C5 N2 Ti N1 173.6(3)
C4 N2 Ti C27 74.47(17)
C5 N2 Ti C27 -110.4(2)
C4 N2 Ti C28 130.17(15)
C5 N2 Ti C28 -54.7(3)
C4 N2 Ti C29 137.67(14)
C5 N2 Ti C29 -47.2(3)
C4 N2 Ti C26 78.09(14)
C5 N2 Ti C26 -106.8(2)
C4 N2 Ti C25 109.25(14)
C5 N2 Ti C25 -75.7(3)
C4 N1 Ti N3 104.47(15)
C1 N1 Ti N3 -78.5(4)
C4 N1 Ti N2 1.47(13)
C1 N1 Ti N2 178.5(5)
C4 N1 Ti C27 -136.13(14)
C1 N1 Ti C27 40.9(4)
C4 N1 Ti C28 -138.72(14)
C1 N1 Ti C28 38.3(5)
C4 N1 Ti C29 -85.37(18)
C1 N1 Ti C29 91.7(4)
C4 N1 Ti C26 -103.65(14)
C1 N1 Ti C26 73.4(4)
C4 N1 Ti C25 -76.84(15)
C1 N1 Ti C25 100.2(4)
C28 C27 Ti N3 -60.55(15)
C26 C27 Ti N3 -175.28(13)
C32 C27 Ti N3 62.1(2)
C28 C27 Ti N2 120.91(14)
C26 C27 Ti N2 6.17(19)
C32 C27 Ti N2 -116.47(18)
C28 C27 Ti N1 -176.86(13)
C26 C27 Ti N1 68.40(14)
C32 C27 Ti N1 -54.24(19)
C26 C27 Ti C28 -114.74(19)
C32 C27 Ti C28 122.6(2)
C28 C27 Ti C29 37.54(13)
C26 C27 Ti C29 -77.19(14)
C32 C27 Ti C29 160.2(2)
C28 C27 Ti C26 114.74(19)
C32 C27 Ti C26 -122.6(2)
C28 C27 Ti C25 78.65(14)
C26 C27 Ti C25 -36.09(13)
C32 C27 Ti C25 -158.7(2)
C29 C28 Ti N3 -117.57(14)
C27 C28 Ti N3 126.91(14)
C33 C28 Ti N3 4.0(2)
C29 C28 Ti N2 12.4(2)
C27 C28 Ti N2 -103.10(17)
C33 C28 Ti N2 133.98(19)
C29 C28 Ti N1 119.91(15)
C27 C28 Ti N1 4.39(18)
C33 C28 Ti N1 -118.5(2)
C29 C28 Ti C27 115.52(19)
C33 C28 Ti C27 -122.9(3)
C27 C28 Ti C29 -115.52(19)
C33 C28 Ti C29 121.6(3)
C29 C28 Ti C26 77.59(14)
C27 C28 Ti C26 -37.93(13)
C33 C28 Ti C26 -160.8(2)
C29 C28 Ti C25 37.27(13)
C27 C28 Ti C25 -78.25(14)
C33 C28 Ti C25 158.8(2)
C28 C29 Ti N3 68.94(15)
C25 C29 Ti N3 -175.40(14)
C34 C29 Ti N3 -52.5(2)
C28 C29 Ti N2 -172.15(13)
C25 C29 Ti N2 -56.49(15)
C34 C29 Ti N2 66.4(2)
C28 C29 Ti N1 -101.27(17)
C25 C29 Ti N1 14.4(2)
C34 C29 Ti N1 137.24(19)
C28 C29 Ti C27 -37.90(13)
C25 C29 Ti C27 77.75(14)
C34 C29 Ti C27 -159.4(2)
C25 C29 Ti C28 115.7(2)
C34 C29 Ti C28 -121.5(3)
C28 C29 Ti C26 -79.55(15)
C25 C29 Ti C26 36.11(13)
C34 C29 Ti C26 159.0(2)
C28 C29 Ti C25 -115.7(2)
C34 C29 Ti C25 122.9(3)
C25 C26 Ti N3 -108.67(19)
C27 C26 Ti N3 8.3(2)
C31 C26 Ti N3 128.3(2)
C25 C26 Ti N2 67.33(14)
C27 C26 Ti N2 -175.69(13)
C31 C26 Ti N2 -55.7(2)
C25 C26 Ti N1 129.78(14)
C27 C26 Ti N1 -113.24(14)
C31 C26 Ti N1 6.7(2)
C25 C26 Ti C27 -117.0(2)
C31 C26 Ti C27 120.0(3)
C25 C26 Ti C28 -78.64(14)
C27 C26 Ti C28 38.34(13)
C31 C26 Ti C28 158.3(2)
C25 C26 Ti C29 -36.85(13)
C27 C26 Ti C29 80.13(15)
C31 C26 Ti C29 -159.9(2)
C27 C26 Ti C25 117.0(2)
C31 C26 Ti C25 -123.1(3)
C26 C25 Ti N3 124.51(17)
C29 C25 Ti N3 7.3(2)
C30 C25 Ti N3 -112.9(2)
C26 C25 Ti N2 -115.25(14)
C29 C25 Ti N2 127.52(14)
C30 C25 Ti N2 7.4(2)
C26 C25 Ti N1 -53.44(15)
C29 C25 Ti N1 -170.67(13)
C30 C25 Ti N1 69.2(2)
C26 C25 Ti C27 37.28(13)
C29 C25 Ti C27 -79.95(15)
C30 C25 Ti C27 159.9(2)
C26 C25 Ti C28 79.46(15)
C29 C25 Ti C28 -37.77(13)
C30 C25 Ti C28 -157.9(2)
C26 C25 Ti C29 117.2(2)
C30 C25 Ti C29 -120.2(3)
C29 C25 Ti C26 -117.2(2)
C30 C25 Ti C26 122.6(3)
